data_2023318
loop_
_publ_author_name
'Seidel, R\"udiger W.'
'Kolev, Tsonko M.'

_publ_section_title
;
 Crystal structure of 1,10-phenanthrolinium violurate violuric acid
 pentahydrate
;
_journal_coeditor_code WM5737
_journal_issue 12
_journal_name_full 'Acta Crystallographica Section E Crystallographic Communications'
_journal_paper_doi 10.1107/S205698902401065X
_journal_volume 80
_journal_year 2024
_chemical_formula_iupac 'C12 H9 N2 +, C4 H2 N3 O4 -, C4 H3 N3 O4, 5H2 O'
_chemical_formula_moiety 'C12 H9 N2 +, C4 H2 N3 O4 -, C4 H3 N3 O4, 5(H2 O)'
_chemical_formula_sum 'C20 H24 N8 O13'
_chemical_formula_weight 584.47
_chemical_name_common
;
1,10-Phenanthrolinium violurate violuric acid pentahydrate
;
_chemical_name_systematic
;
1,10-Phenanthrolinium 6-hydroxy-5-(oxidoimino)-1,3-diazinane-2,4-dione--\
6-hydroxy-5-(hydroxyimino)-1,3-diazinane-2,4-dione--water (1/1/5)
;
_space_group_crystal_system monoclinic
_space_group_IT_number 14
_space_group_name_Hall '-P 2ybc'
_space_group_name_H-M_alt 'P 1 21/c 1'
_atom_sites_solution_hydrogens mixed
_atom_sites_solution_primary direct
_atom_sites_solution_secondary difmap
_audit_creation_method SHELXL-2019/3
_cell_angle_alpha 90
_cell_angle_beta 98.572(16)
_cell_angle_gamma 90
_cell_formula_units_Z 4
_cell_length_a 8.247(3)
_cell_length_b 12.0714(16)
_cell_length_c 25.771(4)
_cell_measurement_reflns_used 16
_cell_measurement_temperature 294(2)
_cell_measurement_theta_max 26.049
_cell_measurement_theta_min 11.971
_cell_volume 2536.9(11)
_computing_cell_refinement
;
XSCANS (Siemens, 1994)
;
_computing_data_collection
;
XSCANS (Siemens, 1994)
;
_computing_data_reduction
;
XSCANS (Siemens, 1994)
;
_computing_molecular_graphics
;
DIAMOND (Brandenburg, 2018)
;
_computing_publication_material
;
PLATON (Spek, 2020), enCIFer (Allen <i>et al.</i>,  2004) and
publCIF (Westrip, 2010)
;
_computing_structure_refinement
;
<i>SHELXL2019/3</i> (Sheldrick, 2015)
;
_computing_structure_solution
;
SHELXS97 (Sheldrick, 2008)
;
_diffrn_ambient_temperature 294(2)
_diffrn_measured_fraction_theta_full 0.993
_diffrn_measured_fraction_theta_max 0.993
_diffrn_measurement_device_type 'Siemens P4'
_diffrn_measurement_method '\w scans'
_diffrn_radiation_type MoK\a
_diffrn_radiation_wavelength 0.71073
_diffrn_reflns_av_R_equivalents 0.0501
_diffrn_reflns_av_unetI/netI 0.0925
_diffrn_reflns_limit_h_max 1
_diffrn_reflns_limit_h_min -9
_diffrn_reflns_limit_k_max 14
_diffrn_reflns_limit_k_min -1
_diffrn_reflns_limit_l_max 30
_diffrn_reflns_limit_l_min -30
_diffrn_reflns_number 5990
_diffrn_reflns_theta_full 25.012
_diffrn_reflns_theta_max 25.012
_diffrn_reflns_theta_min 2.324
_diffrn_source 'sealed X-ray tube'
_diffrn_standards_decay_% 0
_diffrn_standards_interval_time 15
_diffrn_standards_number 3
_exptl_absorpt_coefficient_mu 0.130
_exptl_absorpt_correction_type none
_exptl_crystal_colour red
_exptl_crystal_density_diffrn 1.530
_exptl_crystal_description prism
_exptl_crystal_F_000 1216
_exptl_crystal_size_max 0.290
_exptl_crystal_size_mid 0.250
_exptl_crystal_size_min 0.220
_refine_diff_density_max 0.266
_refine_diff_density_min -0.212
_refine_ls_extinction_method none
_refine_ls_goodness_of_fit_ref 1.011
_refine_ls_hydrogen_treatment mixed
_refine_ls_matrix_type full
_refine_ls_number_parameters 404
_refine_ls_number_reflns 4453
_refine_ls_number_restraints 14
_refine_ls_restrained_S_all 1.011
_refine_ls_R_factor_all 0.1460
_refine_ls_R_factor_gt 0.0666
_refine_ls_shift/su_max 0.000
_refine_ls_shift/su_mean 0.000
_refine_ls_structure_factor_coef Fsqd
_refine_ls_weighting_details 'w=1/[\s^2^(Fo^2^)+(0.0775P)^2^+0.7605P] where P=(Fo^2^+2Fc^2^)/3'
_refine_ls_weighting_scheme calc
_refine_ls_wR_factor_gt 0.1478
_refine_ls_wR_factor_ref 0.1873
_reflns_number_gt 2259
_reflns_number_total 4453
_reflns_threshold_expression 'I > 2\s(I)'
_cod_data_source_file wm5737.cif
_cod_data_source_block I
_cod_original_cell_volume 2537.1(12)
_cod_original_sg_symbol_H-M 'P 21/c'
_cod_database_code 2023318
_shelx_space_group_comment
;
The symmetry employed for this shelxl refinement is uniquely defined
by the following loop, which should always be used as a source of
symmetry information in preference to the above space-group names.
They are only intended as comments.
;
_shelx_estimated_absorpt_t_min 0.963
_shelx_estimated_absorpt_t_max 0.972

loop_
_space_group_symop_operation_xyz
'x, y, z'
'-x, y+1/2, -z+1/2'
'-x, -y, -z'
'x, -y-1/2, z-1/2'

loop_
_atom_site_type_symbol
_atom_site_label
_atom_site_fract_x
_atom_site_fract_y
_atom_site_fract_z
_atom_site_U_iso_or_equiv
_atom_site_adp_type
_atom_site_calc_flag
_atom_site_occupancy
_atom_site_disorder_assembly
_atom_site_disorder_group
C C1A 0.1694(5) -0.0134(4) 0.46997(15) 0.0351(10) Uani d 1 . .
C C2 -0.0174(5) 0.0453(4) 0.39698(16) 0.0420(11) Uani d 1 . .
H H2 -0.067421 0.103132 0.376762 0.050 Uiso calc 1 . .
C C3 -0.0579(6) -0.0633(4) 0.38352(18) 0.0492(12) Uani d 1 . .
H H3 -0.134885 -0.079078 0.354276 0.059 Uiso calc 1 . .
C C4 0.0162(6) -0.1461(4) 0.41353(17) 0.0475(12) Uani d 1 . .
H H4 -0.009583 -0.219140 0.404186 0.057 Uiso calc 1 . .
C C4A 0.1305(5) -0.1251(3) 0.45819(17) 0.0406(11) Uani d 1 . .
C C5 0.2093(6) -0.2071(4) 0.49225(19) 0.0565(14) Uani d 1 . .
H H5 0.185146 -0.281281 0.485187 0.068 Uiso calc 1 . .
C C6 0.3184(6) -0.1803(4) 0.5347(2) 0.0582(14) Uani d 1 . .
H H6 0.367223 -0.236401 0.556320 0.070 Uiso calc 1 . .
C C6A 0.3608(5) -0.0673(4) 0.54709(17) 0.0484(12) Uani d 1 . .
C C7 0.4758(6) -0.0371(5) 0.58985(18) 0.0604(15) Uani d 1 . .
H H7 0.530675 -0.090678 0.611739 0.072 Uiso calc 1 . .
C C8 0.5062(6) 0.0729(6) 0.59896(19) 0.0675(16) Uani d 1 . .
H H8 0.580971 0.095392 0.627666 0.081 Uiso calc 1 . .
C C9 0.4234(6) 0.1524(5) 0.56446(19) 0.0617(15) Uani d 1 . .
H H9 0.446266 0.226869 0.571235 0.074 Uiso calc 1 . .
C C10A 0.2859(5) 0.0173(4) 0.51489(17) 0.0403(11) Uani d 1 . .
C C12 0.5769(5) 0.7219(3) 0.78082(16) 0.0367(10) Uani d 1 . .
C C14 0.3737(5) 0.8194(3) 0.71811(15) 0.0349(10) Uani d 1 . .
C C15 0.3164(5) 0.7134(3) 0.69627(15) 0.0356(10) Uani d 1 . .
C C16 0.3938(5) 0.6117(3) 0.71692(16) 0.0360(10) Uani d 1 . .
N N11 0.5144(4) 0.6237(3) 0.76025(14) 0.0404(9) Uani d 1 . .
H H11 0.560(5) 0.561(2) 0.7729(15) 0.048 Uiso d 1 . .
N N13 0.5025(5) 0.8154(3) 0.75876(14) 0.0394(9) Uani d 1 . .
H H13 0.546(5) 0.875(2) 0.7721(15) 0.047 Uiso d 1 . .
N N15 0.1919(4) 0.7205(3) 0.65645(13) 0.0432(9) Uani d 1 . .
C C22 -0.1051(6) 0.5632(4) 0.22527(16) 0.0419(11) Uani d 1 . .
C C24 0.1034(5) 0.4561(3) 0.28192(16) 0.0361(10) Uani d 1 . .
C C25 0.1608(5) 0.5592(3) 0.30845(16) 0.0389(11) Uani d 1 . .
C C26 0.0898(6) 0.6672(3) 0.28899(17) 0.0408(11) Uani d 1 . .
N N1 0.0931(4) 0.0670(3) 0.43884(14) 0.0389(9) Uani d 1 . .
H H1 0.117(5) 0.1369(18) 0.4449(16) 0.047 Uiso d 1 . .
N N10 0.3159(5) 0.1267(3) 0.52332(14) 0.0494(10) Uani d 1 . .
N N21 -0.0407(5) 0.6588(3) 0.24939(14) 0.0428(10) Uani d 1 . .
H H21 -0.088(5) 0.719(2) 0.2359(15) 0.051 Uiso d 1 . .
N N23 -0.0273(5) 0.4667(3) 0.24254(14) 0.0437(10) Uani d 1 . .
H H23 -0.054(5) 0.403(2) 0.2268(15) 0.052 Uiso d 1 . .
N N25 0.2728(5) 0.5426(3) 0.34791(14) 0.0478(10) Uani d 1 . .
O O1 0.1190(4) 0.2924(3) 0.43698(12) 0.0570(10) Uani d 1 . .
H H1A 0.115(6) 0.317(4) 0.4657(10) 0.068 Uiso d 1 . .
H H1B 0.039(4) 0.314(4) 0.4145(14) 0.068 Uiso d 1 . .
O O2 0.1342(5) 0.3996(3) 0.62720(15) 0.0669(11) Uani d 1 . .
H H2A 0.204(5) 0.353(3) 0.640(2) 0.080 Uiso d 1 . .
H H2B 0.176(6) 0.462(2) 0.638(2) 0.080 Uiso d 1 . .
O O3 0.4014(5) 0.3233(4) 0.39153(19) 0.0802(12) Uani d 1 . .
H H3A 0.372(7) 0.364(4) 0.3655(16) 0.096 Uiso d 1 . .
H H3B 0.324(5) 0.293(5) 0.402(2) 0.096 Uiso d 1 . .
O O4 0.1337(5) 0.4343(3) 0.52391(14) 0.0822(12) Uani d 1 . .
O O5 0.5317(5) 0.5145(3) 0.44781(14) 0.0823(12) Uani d 1 . .
O O12 0.6901(4) 0.7252(2) 0.81696(12) 0.0543(9) Uani d 1 . .
O O14 0.3169(4) 0.9110(2) 0.70432(11) 0.0466(8) Uani d 1 . .
O O15 0.1345(4) 0.6320(2) 0.63379(12) 0.0563(9) Uani d 1 . .
O O16 0.3588(4) 0.5181(2) 0.70065(12) 0.0480(8) Uani d 1 . .
O O22 -0.2202(4) 0.5645(3) 0.19080(12) 0.0596(10) Uani d 1 . .
O O24 0.1668(4) 0.3658(2) 0.29265(12) 0.0484(8) Uani d 1 . .
O O25 0.3305(5) 0.6316(3) 0.37618(14) 0.0714(11) Uani d 1 . .
H H25 0.407415 0.612960 0.398400 0.086 Uiso calc 1 . .
O O26 0.1407(4) 0.7577(2) 0.30519(12) 0.0496(9) Uani d 1 . .

loop_
_atom_site_aniso_label
_atom_site_aniso_U_11
_atom_site_aniso_U_22
_atom_site_aniso_U_33
_atom_site_aniso_U_12
_atom_site_aniso_U_13
_atom_site_aniso_U_23
C1A 0.031(2) 0.038(2) 0.036(2) 0.001(2) 0.0031(19) 0.002(2)
C2 0.039(3) 0.044(3) 0.040(2) 0.003(2) -0.004(2) 0.001(2)
C3 0.046(3) 0.056(3) 0.043(3) -0.008(2) -0.004(2) -0.012(2)
C4 0.051(3) 0.036(3) 0.055(3) -0.006(2) 0.007(2) -0.008(2)
C4A 0.036(3) 0.032(2) 0.053(3) 0.002(2) 0.006(2) 0.007(2)
C5 0.058(3) 0.039(3) 0.072(4) -0.001(3) 0.010(3) 0.001(3)
C6 0.057(3) 0.056(3) 0.063(3) 0.014(3) 0.013(3) 0.018(3)
C6A 0.039(3) 0.064(3) 0.041(3) 0.006(3) 0.003(2) 0.008(2)
C7 0.050(3) 0.086(4) 0.043(3) 0.008(3) 0.000(2) 0.008(3)
C8 0.046(3) 0.111(5) 0.041(3) -0.002(3) -0.006(2) -0.012(3)
C9 0.053(3) 0.073(4) 0.057(3) -0.017(3) 0.001(3) -0.017(3)
C10A 0.033(2) 0.047(3) 0.040(2) -0.005(2) 0.002(2) -0.003(2)
C12 0.036(2) 0.026(2) 0.044(2) -0.003(2) -0.005(2) 0.002(2)
C14 0.038(2) 0.028(2) 0.037(2) 0.0017(19) 0.001(2) 0.0002(19)
C15 0.035(2) 0.032(2) 0.038(2) 0.002(2) 0.001(2) 0.0001(19)
C16 0.038(2) 0.030(2) 0.038(2) -0.002(2) 0.000(2) 0.002(2)
N11 0.041(2) 0.025(2) 0.050(2) -0.0004(17) -0.0092(18) 0.0050(17)
N13 0.044(2) 0.0263(19) 0.042(2) -0.0032(17) -0.0122(18) -0.0005(16)
N15 0.046(2) 0.034(2) 0.044(2) -0.0012(18) -0.0115(18) -0.0002(17)
C22 0.048(3) 0.035(3) 0.041(3) 0.000(2) 0.002(2) -0.001(2)
C24 0.037(2) 0.029(2) 0.041(2) 0.000(2) 0.002(2) 0.001(2)
C25 0.042(3) 0.031(2) 0.041(2) -0.001(2) -0.002(2) 0.002(2)
C26 0.048(3) 0.029(2) 0.044(3) 0.002(2) 0.003(2) 0.000(2)
N1 0.038(2) 0.033(2) 0.045(2) -0.0025(18) 0.0027(18) -0.0018(18)
N10 0.046(2) 0.053(3) 0.046(2) -0.010(2) -0.003(2) -0.010(2)
N21 0.048(2) 0.033(2) 0.044(2) 0.0075(18) -0.0046(19) 0.0037(18)
N23 0.052(2) 0.030(2) 0.044(2) -0.0008(19) -0.0091(19) -0.0052(17)
N25 0.056(2) 0.037(2) 0.047(2) -0.0108(19) -0.005(2) -0.0056(18)
O1 0.064(2) 0.051(2) 0.048(2) 0.0016(18) -0.0149(19) -0.0008(18)
O2 0.076(3) 0.039(2) 0.074(3) -0.0058(19) -0.028(2) -0.0016(19)
O3 0.067(3) 0.072(3) 0.098(3) 0.015(2) 0.002(2) 0.032(2)
O4 0.105(3) 0.064(2) 0.074(3) 0.003(2) 0.003(2) -0.008(2)
O5 0.077(3) 0.086(3) 0.077(3) 0.000(2) -0.014(2) 0.014(2)
O12 0.056(2) 0.0371(18) 0.059(2) -0.0008(16) -0.0269(17) 0.0014(15)
O14 0.055(2) 0.0242(16) 0.0548(19) 0.0045(15) -0.0115(16) 0.0014(14)
O15 0.063(2) 0.0365(18) 0.058(2) -0.0032(17) -0.0255(17) -0.0053(16)
O16 0.057(2) 0.0224(16) 0.0574(19) 0.0007(15) -0.0162(16) -0.0039(15)
O22 0.061(2) 0.050(2) 0.059(2) 0.0040(18) -0.0194(19) -0.0003(17)
O24 0.055(2) 0.0269(17) 0.058(2) 0.0069(15) -0.0088(16) -0.0053(15)
O25 0.084(3) 0.047(2) 0.069(2) -0.007(2) -0.033(2) -0.0034(19)
O26 0.061(2) 0.0300(17) 0.0527(19) -0.0019(16) -0.0078(16) -0.0001(15)

loop_
_atom_type_symbol
_atom_type_description
_atom_type_scat_dispersion_real
_atom_type_scat_dispersion_imag
_atom_type_scat_source
C C 0.0033 0.0016 'International Tables Vol C Tables 4.2.6.8 and 6.1.1.4'
H H 0.0000 0.0000 'International Tables Vol C Tables 4.2.6.8 and 6.1.1.4'
N N 0.0061 0.0033 'International Tables Vol C Tables 4.2.6.8 and 6.1.1.4'
O O 0.0106 0.0060 'International Tables Vol C Tables 4.2.6.8 and 6.1.1.4'

loop_
_geom_angle_atom_site_label_1
_geom_angle_atom_site_label_2
_geom_angle_atom_site_label_3
_geom_angle_site_symmetry_1
_geom_angle_site_symmetry_3
_geom_angle
_geom_angle_publ_flag
N1 C1A C4A . . 119.2(4) ?
N1 C1A C10A . . 119.2(4) ?
C4A C1A C10A . . 121.6(4) ?
N1 C2 C3 . . 120.0(4) ?
N1 C2 H2 . . 120.0 ?
C3 C2 H2 . . 120.0 ?
C4 C3 C2 . . 119.0(4) ?
C4 C3 H3 . . 120.5 ?
C2 C3 H3 . . 120.5 ?
C3 C4 C4A . . 121.9(4) ?
C3 C4 H4 . . 119.1 ?
C4A C4 H4 . . 119.1 ?
C4 C4A C1A . . 117.1(4) ?
C4 C4A C5 . . 125.1(4) ?
C1A C4A C5 . . 117.8(4) ?
C6 C5 C4A . . 121.7(5) ?
C6 C5 H5 . . 119.2 ?
C4A C5 H5 . . 119.2 ?
C5 C6 C6A . . 121.4(5) ?
C5 C6 H6 . . 119.3 ?
C6A C6 H6 . . 119.3 ?
C7 C6A C10A . . 117.9(5) ?
C7 C6A C6 . . 122.8(5) ?
C10A C6A C6 . . 119.4(4) ?
C8 C7 C6A . . 118.5(5) ?
C8 C7 H7 . . 120.8 ?
C6A C7 H7 . . 120.8 ?
C7 C8 C9 . . 119.5(5) ?
C7 C8 H8 . . 120.2 ?
C9 C8 H8 . . 120.2 ?
N10 C9 C8 . . 123.6(5) ?
N10 C9 H9 . . 118.2 ?
C8 C9 H9 . . 118.2 ?
N10 C10A C6A . . 124.2(4) ?
N10 C10A C1A . . 117.7(4) ?
C6A C10A C1A . . 118.2(4) ?
O12 C12 N13 . . 122.5(4) ?
O12 C12 N11 . . 121.8(4) ?
N13 C12 N11 . . 115.7(3) ?
O14 C14 N13 . . 117.9(4) ?
O14 C14 C15 . . 126.3(4) ?
N13 C14 C15 . . 115.7(4) ?
N15 C15 C16 . . 125.5(4) ?
N15 C15 C14 . . 114.1(4) ?
C16 C15 C14 . . 120.4(3) ?
O16 C16 N11 . . 118.4(4) ?
O16 C16 C15 . . 126.0(4) ?
N11 C16 C15 . . 115.5(4) ?
C12 N11 C16 . . 125.9(3) ?
C12 N11 H11 . . 119(3) ?
C16 N11 H11 . . 115(3) ?
C12 N13 C14 . . 126.4(4) ?
C12 N13 H13 . . 113(3) ?
C14 N13 H13 . . 120(3) ?
O15 N15 C15 . . 119.1(3) ?
O22 C22 N23 . . 122.1(4) ?
O22 C22 N21 . . 122.1(4) ?
N23 C22 N21 . . 115.7(4) ?
O24 C24 N23 . . 120.9(4) ?
O24 C24 C25 . . 123.7(4) ?
N23 C24 C25 . . 115.4(4) ?
N25 C25 C24 . . 112.4(4) ?
N25 C25 C26 . . 127.3(4) ?
C24 C25 C26 . . 120.3(4) ?
O26 C26 N21 . . 120.8(4) ?
O26 C26 C25 . . 124.9(4) ?
N21 C26 C25 . . 114.4(4) ?
C2 N1 C1A . . 122.8(4) yes
C2 N1 H1 . . 116(3) ?
C1A N1 H1 . . 121(3) ?
C9 N10 C10A . . 116.4(4) yes
C26 N21 C22 . . 127.2(4) ?
C26 N21 H21 . . 119(3) ?
C22 N21 H21 . . 113(3) ?
C22 N23 C24 . . 126.7(4) ?
C22 N23 H23 . . 121(3) ?
C24 N23 H23 . . 112(3) ?
C25 N25 O25 . . 117.4(4) ?
H1A O1 H1B . . 112(4) ?
H2A O2 H2B . . 105(4) ?
H3A O3 H3B . . 112(5) ?
N25 O25 H25 . . 109.5 ?

loop_
_geom_bond_atom_site_label_1
_geom_bond_atom_site_label_2
_geom_bond_site_symmetry_2
_geom_bond_distance
_geom_bond_publ_flag
C1A N1 . 1.353(5) ?
C1A C4A . 1.408(6) ?
C1A C10A . 1.438(5) ?
C2 N1 . 1.330(5) ?
C2 C3 . 1.384(6) ?
C2 H2 . 0.9300 ?
C3 C4 . 1.353(6) ?
C3 H3 . 0.9300 ?
C4 C4A . 1.398(6) ?
C4 H4 . 0.9300 ?
C4A C5 . 1.415(6) ?
C5 C6 . 1.347(7) ?
C5 H5 . 0.9300 ?
C6 C6A . 1.433(7) ?
C6 H6 . 0.9300 ?
C6A C7 . 1.391(6) ?
C6A C10A . 1.400(6) ?
C7 C8 . 1.366(7) ?
C7 H7 . 0.9300 ?
C8 C9 . 1.413(7) ?
C8 H8 . 0.9300 ?
C9 N10 . 1.314(6) ?
C9 H9 . 0.9300 ?
C10A N10 . 1.355(6) ?
C12 O12 . 1.217(4) ?
C12 N13 . 1.367(5) ?
C12 N11 . 1.367(5) ?
C14 O14 . 1.232(5) ?
C14 N13 . 1.377(5) ?
C14 C15 . 1.449(6) ?
C15 N15 . 1.342(5) yes
C15 C16 . 1.448(6) ?
C16 O16 . 1.224(5) ?
C16 N11 . 1.388(5) ?
N11 H11 . 0.884(19) ?
N13 H13 . 0.852(19) ?
N15 O15 . 1.274(4) yes
C22 O22 . 1.200(5) ?
C22 N23 . 1.372(5) ?
C22 N21 . 1.378(5) ?
C24 O24 . 1.222(5) ?
C24 N23 . 1.372(5) ?
C24 C25 . 1.465(6) ?
C25 N25 . 1.284(5) yes
C25 C26 . 1.485(6) ?
C26 O26 . 1.222(5) ?
C26 N21 . 1.372(5) ?
N1 H1 . 0.876(19) ?
N21 H21 . 0.873(19) ?
N23 H23 . 0.879(19) ?
N25 O25 . 1.345(4) yes
O1 H1A . 0.803(19) ?
O1 H1B . 0.850(19) ?
O2 H2A . 0.837(19) ?
O2 H2B . 0.858(19) ?
O3 H3A . 0.841(19) ?
O3 H3B . 0.813(19) ?
O25 H25 . 0.8200 ?

loop_
_geom_hbond_atom_site_label_D
_geom_hbond_atom_site_label_H
_geom_hbond_atom_site_label_A
_geom_hbond_site_symmetry_A
_geom_hbond_distance_DH
_geom_hbond_distance_HA
_geom_hbond_distance_DA
_geom_hbond_angle_DHA
_geom_hbond_publ_flag
N1 H1 O1 . 0.876(19) 1.89(2) 2.730(5) 161(4) yes
N11 H11 O14 2_646 0.884(19) 2.12(2) 2.997(4) 173(4) yes
N13 H13 O16 2_656 0.852(19) 1.98(2) 2.835(4) 177(4) yes
N21 H21 O24 2 0.873(19) 1.99(2) 2.858(4) 172(4) yes
N23 H23 O26 2_545 0.879(19) 2.03(2) 2.900(4) 173(4) yes
O1 H1A O4 . 0.803(19) 2.05(3) 2.809(5) 157(5) yes
O1 H1B O15 3_566 0.850(19) 1.87(2) 2.719(4) 177(5) yes
O2 H2A O12 2_646 0.837(19) 2.02(3) 2.825(4) 160(5) yes
O2 H2B O15 . 0.858(19) 2.08(3) 2.811(5) 143(4) yes
O2 H2B O16 . 0.858(19) 2.15(4) 2.832(4) 136(4) yes
O3 H3A N25 . 0.841(19) 2.32(4) 3.007(5) 139(5) yes
O3 H3A O24 . 0.841(19) 2.33(4) 3.006(5) 137(5) yes
O3 H3B O1 . 0.813(19) 2.04(4) 2.784(6) 153(6) yes
O25 H25 O5 . 0.82 1.92 2.692(5) 155.9 yes
O4 . O2 . . . 2.694(5) . yes
O4 . O5 3_666 . . 2.816(6) . yes
O4 . O4 3_566 . . 2.844(7) . yes
O5 . O5 3_666 . . 2.837(8) . yes
O5 . O3 . . . 2.850(6) . yes

loop_
_geom_torsion_atom_site_label_1
_geom_torsion_atom_site_label_2
_geom_torsion_atom_site_label_3
_geom_torsion_atom_site_label_4
_geom_torsion_site_symmetry_1
_geom_torsion_site_symmetry_2
_geom_torsion_site_symmetry_3
_geom_torsion_site_symmetry_4
_geom_torsion
_geom_torsion_publ_flag
N1 C2 C3 C4 . . . . 0.1(7) ?
C2 C3 C4 C4A . . . . 1.0(7) ?
C3 C4 C4A C1A . . . . -1.8(7) ?
C3 C4 C4A C5 . . . . 178.1(5) ?
N1 C1A C4A C4 . . . . 1.5(6) ?
C10A C1A C4A C4 . . . . -179.7(4) ?
N1 C1A C4A C5 . . . . -178.4(4) ?
C10A C1A C4A C5 . . . . 0.3(7) ?
C4 C4A C5 C6 . . . . 180.0(5) ?
C1A C4A C5 C6 . . . . -0.1(7) ?
C4A C5 C6 C6A . . . . -0.5(8) ?
C5 C6 C6A C7 . . . . -178.4(5) ?
C5 C6 C6A C10A . . . . 0.8(7) ?
C10A C6A C7 C8 . . . . 1.7(7) ?
C6 C6A C7 C8 . . . . -179.0(5) ?
C6A C7 C8 C9 . . . . -1.2(8) ?
C7 C8 C9 N10 . . . . 0.3(8) ?
C7 C6A C10A N10 . . . . -1.3(7) ?
C6 C6A C10A N10 . . . . 179.4(5) ?
C7 C6A C10A C1A . . . . 178.7(4) ?
C6 C6A C10A C1A . . . . -0.6(6) ?
N1 C1A C10A N10 . . . . -1.2(6) ?
C4A C1A C10A N10 . . . . -179.9(4) ?
N1 C1A C10A C6A . . . . 178.8(4) ?
C4A C1A C10A C6A . . . . 0.0(6) ?
O14 C14 C15 N15 . . . . 1.7(7) ?
N13 C14 C15 N15 . . . . -179.4(4) ?
O14 C14 C15 C16 . . . . -179.1(4) ?
N13 C14 C15 C16 . . . . -0.3(6) ?
N15 C15 C16 O16 . . . . 1.1(7) ?
C14 C15 C16 O16 . . . . -177.9(4) ?
N15 C15 C16 N11 . . . . -176.5(4) ?
C14 C15 C16 N11 . . . . 4.5(6) ?
O12 C12 N11 C16 . . . . -175.2(4) ?
N13 C12 N11 C16 . . . . 5.8(6) ?
O16 C16 N11 C12 . . . . 174.6(4) ?
C15 C16 N11 C12 . . . . -7.6(6) ?
O12 C12 N13 C14 . . . . -179.7(4) ?
N11 C12 N13 C14 . . . . -0.7(7) ?
O14 C14 N13 C12 . . . . 177.2(4) ?
C15 C14 N13 C12 . . . . -1.8(6) ?
C16 C15 N15 O15 . . . . -0.4(7) ?
C14 C15 N15 O15 . . . . 178.7(4) ?
O24 C24 C25 N25 . . . . -7.2(6) ?
N23 C24 C25 N25 . . . . 174.0(4) ?
O24 C24 C25 C26 . . . . 172.8(4) ?
N23 C24 C25 C26 . . . . -6.0(6) ?
N25 C25 C26 O26 . . . . 7.6(8) ?
C24 C25 C26 O26 . . . . -172.4(4) ?
N25 C25 C26 N21 . . . . -173.4(4) ?
C24 C25 C26 N21 . . . . 6.6(6) ?
C3 C2 N1 C1A . . . . -0.4(7) ?
C4A C1A N1 C2 . . . . -0.4(6) ?
C10A C1A N1 C2 . . . . -179.2(4) ?
C8 C9 N10 C10A . . . . 0.1(7) ?
C6A C10A N10 C9 . . . . 0.4(7) ?
C1A C10A N10 C9 . . . . -179.6(4) ?
O26 C26 N21 C22 . . . . 176.0(4) ?
C25 C26 N21 C22 . . . . -3.0(7) ?
O22 C22 N21 C26 . . . . 180.0(5) ?
N23 C22 N21 C26 . . . . -1.2(7) ?
O22 C22 N23 C24 . . . . -179.2(4) ?
N21 C22 N23 C24 . . . . 2.0(7) ?
O24 C24 N23 C22 . . . . -177.3(4) ?
C25 C24 N23 C22 . . . . 1.6(6) ?
C24 C25 N25 O25 . . . . -177.9(4) ?
C26 C25 N25 O25 . . . . 2.1(7) ?
